data_7042369
loop_
_publ_author_name
'Reuter, K.'
'Maas, R. G. M.'
'Reuter, A.'
'Kilgenstein, F.'
'Asfaha, Y.'
'von H\"anisch, C'

_publ_section_title
;
 Synthesis of heteroatomic bridged paracyclophanes.
;
_journal_issue 14
_journal_name_full 'Dalton transactions (Cambridge, England : 2003)'
_journal_page_first 4530
_journal_page_last 4541
_journal_paper_doi 10.1039/c7dt00321h
_journal_volume 46
_journal_year 2017
_chemical_formula_sum 'C33 H62 Ga2 P2 Si2'
_chemical_formula_weight 716.38
_chemical_name_systematic
;
 ?
;
_space_group_crystal_system triclinic
_space_group_IT_number 2
_space_group_name_Hall '-P 1'
_space_group_name_H-M_alt 'P -1'
_symmetry_space_group_name_Hall '-P 1'
_symmetry_space_group_name_H-M 'P -1'
_atom_sites_solution_hydrogens mixed
_audit_creation_method SHELXL-2014
_audit_update_record
;
2017-01-13 deposited with the CCDC.
2017-02-24 downloaded from the CCDC.
;
_cell_angle_alpha 67.504(2)
_cell_angle_beta 68.993(2)
_cell_angle_gamma 88.105(2)
_cell_formula_units_Z 2
_cell_length_a 11.4453(7)
_cell_length_b 13.4431(9)
_cell_length_c 14.5944(8)
_cell_measurement_reflns_used 7610
_cell_measurement_temperature 100(2)
_cell_measurement_theta_max 25.269
_cell_measurement_theta_min 2.680
_cell_volume 1922.6(2)
_computing_structure_refinement 'SHELXL-2014 (Sheldrick, 2014)'
_diffrn_ambient_temperature 100(2)
_diffrn_measured_fraction_theta_full 0.998
_diffrn_measured_fraction_theta_max 0.995
_diffrn_measurement_device_type 'Bruker D8 Quest'
_diffrn_measurement_method '\w scans'
_diffrn_radiation_type MoK\a
_diffrn_radiation_wavelength 0.71073
_diffrn_reflns_av_R_equivalents 0.0475
_diffrn_reflns_av_unetI/netI 0.0486
_diffrn_reflns_Laue_measured_fraction_full 0.998
_diffrn_reflns_Laue_measured_fraction_max 0.995
_diffrn_reflns_limit_h_max 12
_diffrn_reflns_limit_h_min -13
_diffrn_reflns_limit_k_max 16
_diffrn_reflns_limit_k_min -16
_diffrn_reflns_limit_l_max 17
_diffrn_reflns_limit_l_min -17
_diffrn_reflns_number 20947
_diffrn_reflns_point_group_measured_fraction_full 0.998
_diffrn_reflns_point_group_measured_fraction_max 0.995
_diffrn_reflns_theta_full 25.242
_diffrn_reflns_theta_max 25.323
_diffrn_reflns_theta_min 2.314
_exptl_absorpt_coefficient_mu 1.566
_exptl_absorpt_correction_T_max 0.7452
_exptl_absorpt_correction_T_min 0.5972
_exptl_absorpt_correction_type multi-scan
_exptl_absorpt_process_details 'SADABS 2014/5'
_exptl_crystal_colour colourless
_exptl_crystal_density_diffrn 1.237
_exptl_crystal_description plate
_exptl_crystal_F_000 760
_exptl_crystal_size_max 0.379
_exptl_crystal_size_mid 0.332
_exptl_crystal_size_min 0.072
_refine_diff_density_max 0.498
_refine_diff_density_min -0.310
_refine_diff_density_rms 0.073
_refine_ls_extinction_method none
_refine_ls_goodness_of_fit_ref 1.024
_refine_ls_hydrogen_treatment mixed
_refine_ls_matrix_type full
_refine_ls_number_parameters 405
_refine_ls_number_reflns 6986
_refine_ls_number_restraints 0
_refine_ls_restrained_S_all 1.024
_refine_ls_R_factor_all 0.0491
_refine_ls_R_factor_gt 0.0317
_refine_ls_shift/su_max 0.002
_refine_ls_shift/su_mean 0.000
_refine_ls_structure_factor_coef Fsqd
_refine_ls_weighting_details 'w=1/[\s^2^(Fo^2^)+(0.0337P)^2^+0.1002P] where P=(Fo^2^+2Fc^2^)/3'
_refine_ls_weighting_scheme calc
_refine_ls_wR_factor_gt 0.0655
_refine_ls_wR_factor_ref 0.0707
_reflns_Friedel_coverage 0.000
_reflns_number_gt 5549
_reflns_number_total 6986
_reflns_threshold_expression 'I > 2\s(I)'
_cod_data_source_file c7dt00321h1.cif
_cod_data_source_block frk76p-1
_cod_depositor_comments 'Adding full bibliography for 7042367--7042376.cif.'
_cod_database_code 7042369
_shelx_space_group_comment
;

;
_shelxl_version_number 2014-3

loop_
_space_group_symop_operation_xyz
'x, y, z'
'-x, -y, -z'

loop_
_atom_site_label
_atom_site_type_symbol
_atom_site_fract_x
_atom_site_fract_y
_atom_site_fract_z
_atom_site_U_iso_or_equiv
_atom_site_adp_type
_atom_site_occupancy
_atom_site_site_symmetry_order
_atom_site_calc_flag
_atom_site_refinement_flags_posn
_atom_site_refinement_flags_adp
_atom_site_refinement_flags_occupancy
_atom_site_disorder_assembly
_atom_site_disorder_group
Si1 Si 0.89081(6) 0.71929(5) 0.71271(5) 0.01103(15) Uani 1 1 d . . . . .
Si2 Si 1.16992(6) 0.19445(5) 0.74431(5) 0.01050(15) Uani 1 1 d . . . . .
C13 C 1.0609(2) 0.0706(2) 0.85392(19) 0.0147(6) Uani 1 1 d . . . . .
H13 H 1.0602 0.0684 0.9234 0.018 Uiso 1 1 calc R U . . .
C10 C 1.0001(2) 0.8376(2) 0.68607(19) 0.0154(6) Uani 1 1 d . . . . .
H10 H 1.0138 0.8240 0.7536 0.018 Uiso 1 1 calc R U . . .
C15 C 1.1108(3) -0.0334(2) 0.8430(2) 0.0237(6) Uani 1 1 d . . . . .
H15A H 1.1979 -0.0340 0.8397 0.036 Uiso 1 1 calc R U . . .
H15B H 1.0581 -0.0968 0.9050 0.036 Uiso 1 1 calc R U . . .
H15C H 1.1083 -0.0359 0.7775 0.036 Uiso 1 1 calc R U . . .
C11 C 0.9388(3) 0.9417(2) 0.6589(2) 0.0219(6) Uani 1 1 d . . . . .
H11A H 0.8563 0.9319 0.7158 0.033 Uiso 1 1 calc R U . . .
H11B H 0.9927 1.0012 0.6523 0.033 Uiso 1 1 calc R U . . .
H11C H 0.9278 0.9591 0.5910 0.033 Uiso 1 1 calc R U . . .
C14 C 0.9254(2) 0.0743(2) 0.8594(2) 0.0216(6) Uani 1 1 d . . . . .
H14A H 0.8956 0.1412 0.8663 0.032 Uiso 1 1 calc R U . . .
H14B H 0.9218 0.0725 0.7939 0.032 Uiso 1 1 calc R U . . .
H14C H 0.8716 0.0116 0.9214 0.032 Uiso 1 1 calc R U . . .
C12 C 1.1296(2) 0.8503(2) 0.5984(2) 0.0254(7) Uani 1 1 d . . . . .
H12A H 1.1674 0.7825 0.6174 0.038 Uiso 1 1 calc R U . . .
H12B H 1.1196 0.8672 0.5302 0.038 Uiso 1 1 calc R U . . .
H12C H 1.1845 0.9093 0.5914 0.038 Uiso 1 1 calc R U . . .
P2 P 1.10410(6) 0.34075(5) 0.77916(5) 0.01180(14) Uani 1 1 d . . . . .
P1 P 0.98533(6) 0.56736(5) 0.75830(5) 0.01228(15) Uani 1 1 d . . . . .
C19 C 1.2183(2) 0.5527(2) 0.50848(18) 0.0174(6) Uani 1 1 d . . . . .
H19A H 1.1406 0.5236 0.5075 0.021 Uiso 1 1 calc R U . . .
H19B H 1.2335 0.6317 0.4645 0.021 Uiso 1 1 calc R U . . .
C25 C 0.8111(2) 0.3232(2) 0.99680(18) 0.0160(6) Uani 1 1 d . . . . .
H25A H 0.7318 0.3552 1.0184 0.019 Uiso 1 1 calc R U . . .
H25B H 0.7885 0.2439 1.0242 0.019 Uiso 1 1 calc R U . . .
C22 C 1.3408(3) 0.5169(3) 0.7925(2) 0.0309(7) Uani 1 1 d . . . . .
H22A H 1.2603 0.5107 0.8502 0.046 Uiso 1 1 calc R U . . .
H22B H 1.4074 0.5538 0.7997 0.046 Uiso 1 1 calc R U . . .
H22C H 1.3614 0.4443 0.7968 0.046 Uiso 1 1 calc R U . . .
C20 C 1.3290(2) 0.4990(2) 0.4595(2) 0.0200(6) Uani 1 1 d . . . . .
H20A H 1.3383 0.5132 0.3861 0.030 Uiso 1 1 calc R U . . .
H20B H 1.4064 0.5287 0.4590 0.030 Uiso 1 1 calc R U . . .
H20C H 1.3135 0.4206 0.5020 0.030 Uiso 1 1 calc R U . . .
C21 C 1.3305(2) 0.5816(2) 0.6855(2) 0.0214(6) Uani 1 1 d . . . . .
H21A H 1.4116 0.5844 0.6284 0.026 Uiso 1 1 calc R U . . .
H21B H 1.3194 0.6569 0.6795 0.026 Uiso 1 1 calc R U . . .
C23 C 0.7814(2) 0.3549(2) 0.7647(2) 0.0245(7) Uani 1 1 d . . . . .
H23A H 0.7899 0.4220 0.7013 0.029 Uiso 1 1 calc R U . . .
H23B H 0.8144 0.2975 0.7390 0.029 Uiso 1 1 calc R U . . .
C26 C 0.8935(3) 0.3432(2) 1.05179(19) 0.0238(7) Uani 1 1 d . . . . .
H26A H 0.9713 0.3099 1.0334 0.036 Uiso 1 1 calc R U . . .
H26B H 0.8477 0.3112 1.1295 0.036 Uiso 1 1 calc R U . . .
H26C H 0.9143 0.4215 1.0278 0.036 Uiso 1 1 calc R U . . .
C24 C 0.6434(3) 0.3213(3) 0.8350(2) 0.0363(8) Uani 1 1 d . . . . .
H24A H 0.5973 0.3096 0.7941 0.054 Uiso 1 1 calc R U . . .
H24B H 0.6339 0.2539 0.8970 0.054 Uiso 1 1 calc R U . . .
H24C H 0.6094 0.3785 0.8593 0.054 Uiso 1 1 calc R U . . .
C16 C 1.3359(2) 0.1788(2) 0.74041(18) 0.0152(6) Uani 1 1 d . . . . .
H16 H 1.3618 0.1148 0.7223 0.018 Uiso 1 1 calc R U . . .
C18 C 1.4312(2) 0.2765(2) 0.6545(2) 0.0207(6) Uani 1 1 d . . . . .
H18A H 1.4073 0.3415 0.6685 0.031 Uiso 1 1 calc R U . . .
H18B H 1.4319 0.2871 0.5840 0.031 Uiso 1 1 calc R U . . .
H18C H 1.5154 0.2635 0.6560 0.031 Uiso 1 1 calc R U . . .
C17 C 1.3416(2) 0.1538(2) 0.85039(19) 0.0211(6) Uani 1 1 d . . . . .
H17A H 1.4278 0.1421 0.8469 0.032 Uiso 1 1 calc R U . . .
H17B H 1.2840 0.0882 0.9035 0.032 Uiso 1 1 calc R U . . .
H17C H 1.3166 0.2149 0.8710 0.032 Uiso 1 1 calc R U . . .
C7 C 0.7360(2) 0.7073(2) 0.82327(18) 0.0176(6) Uani 1 1 d . . . . .
H7 H 0.6973 0.7751 0.7971 0.021 Uiso 1 1 calc R U . . .
C8 C 0.6428(3) 0.6124(2) 0.8491(2) 0.0314(7) Uani 1 1 d . . . . .
H8A H 0.6337 0.6172 0.7833 0.047 Uiso 1 1 calc R U . . .
H8B H 0.6744 0.5439 0.8801 0.047 Uiso 1 1 calc R U . . .
H8C H 0.5607 0.6153 0.9004 0.047 Uiso 1 1 calc R U . . .
C9 C 0.7522(3) 0.7019(3) 0.9246(2) 0.0286(7) Uani 1 1 d . . . . .
H9A H 0.8121 0.7632 0.9065 0.043 Uiso 1 1 calc R U . . .
H9B H 0.6706 0.7052 0.9762 0.043 Uiso 1 1 calc R U . . .
H9C H 0.7842 0.6338 0.9560 0.043 Uiso 1 1 calc R U . . .
H1 H 1.010(3) 0.577(2) 0.837(2) 0.037(8) Uiso 1 1 d . . . . .
Ga1 Ga 0.88488(2) 0.38098(2) 0.83865(2) 0.01266(8) Uani 1 1 d . . . . .
Ga2 Ga 1.19308(2) 0.52786(2) 0.65736(2) 0.01371(8) Uani 1 1 d . . . . .
C4 C 0.8416(2) 0.78079(19) 0.38774(18) 0.0109(5) Uani 1 1 d . . . . .
C1 C 0.8660(2) 0.73998(19) 0.58656(18) 0.0111(5) Uani 1 1 d . . . . .
C3 C 0.7621(2) 0.8214(2) 0.46016(18) 0.0145(5) Uani 1 1 d . . . . .
H3 H 0.6988 0.8635 0.4428 0.017 Uiso 1 1 calc R U . . .
C6 C 0.9445(2) 0.7001(2) 0.51388(19) 0.0163(6) Uani 1 1 d . . . . .
H6 H 1.0079 0.6582 0.5309 0.020 Uiso 1 1 calc R U . . .
C5 C 0.9327(2) 0.7199(2) 0.41760(19) 0.0165(6) Uani 1 1 d . . . . .
H5 H 0.9883 0.6911 0.3704 0.020 Uiso 1 1 calc R U . . .
C2 C 0.7742(2) 0.8011(2) 0.55721(19) 0.0160(6) Uani 1 1 d . . . . .
H2A H 0.7187 0.8296 0.6047 0.019 Uiso 1 1 calc R U . . .
H2 H 1.134(2) 0.318(2) 0.863(2) 0.029(8) Uiso 1 1 d . . . . .
C33 C 1.4326(5) -0.1359(4) 0.7354(4) 0.042(4) Uani 0.5 1 d G . P A 1
H H 1.3730 -0.1956 0.7561 0.050 Uiso 0.5 1 calc R U P A 1
C101 C 1.4740(5) -0.1250(4) 0.8101(3) 0.0344(19) Uani 0.5 1 d G . P A 1
HA H 1.4429 -0.1773 0.8818 0.041 Uiso 0.5 1 calc R U P A 1
C36 C 1.5611(4) -0.0377(4) 0.7798(4) 0.0376(16) Uani 0.5 1 d G . P A 1
C103 C 1.6068(4) 0.0388(4) 0.6749(4) 0.035(3) Uani 0.5 1 d G . P A 1
HB H 1.6663 0.0985 0.6542 0.042 Uiso 0.5 1 calc R U P A 1
C37 C 1.5653(5) 0.0279(4) 0.6002(3) 0.0420(18) Uani 0.5 1 d G . P A 1
HC H 1.5965 0.0802 0.5285 0.050 Uiso 0.5 1 calc R U P A 1
C38 C 1.4782(5) -0.0594(5) 0.6305(4) 0.0410(18) Uani 0.5 1 d G . P A 1
HD H 1.4498 -0.0668 0.5794 0.049 Uiso 0.5 1 calc R U P A 1
C41 C 1.5553(5) -0.0623(5) 0.8897(3) 0.033(3) Uani 0.5 1 d G . P A -1
HE H 1.5420 -0.0914 0.9636 0.040 Uiso 0.5 1 calc R U P A -1
C201 C 1.6378(4) 0.0318(4) 0.8199(5) 0.039(3) Uani 0.5 1 d G . P A -1
HF H 1.6809 0.0670 0.8461 0.047 Uiso 0.5 1 calc R U P A -1
C39 C 1.6572(4) 0.0743(3) 0.7118(4) 0.0423(18) Uani 0.5 1 d G . P A -1
HG H 1.7136 0.1385 0.6641 0.051 Uiso 0.5 1 calc R U P A -1
C203 C 1.5942(5) 0.0227(4) 0.6735(3) 0.039(3) Uani 0.5 1 d G . P A -1
HH H 1.6074 0.0517 0.5996 0.046 Uiso 0.5 1 calc R U P A -1
C204 C 1.5117(4) -0.0714(4) 0.7434(4) 0.0247(14) Uani 0.5 1 d G . P A -1
C30 C 1.4922(4) -0.1139(3) 0.8515(3) 0.0259(17) Uani 0.5 1 d G . P A -1
HI H 1.4359 -0.1782 0.8992 0.031 Uiso 0.5 1 calc R U P A -1
C40 C 1.6062(10) -0.0269(9) 0.8593(7) 0.040(3) Uani 0.5 1 d . . P A 1
HJ H 1.5481 0.0115 0.8982 0.060 Uiso 0.5 1 calc R U P A 1
HK H 1.6905 0.0141 0.8225 0.060 Uiso 0.5 1 calc R U P A 1
HL H 1.6098 -0.0991 0.9099 0.060 Uiso 0.5 1 calc R U P A 1
C32 C 1.4444(10) -0.1277(10) 0.7008(10) 0.050(3) Uani 0.5 1 d . . P A -1
HM H 1.3882 -0.0800 0.6722 0.074 Uiso 0.5 1 calc R U P A -1
HN H 1.3949 -0.1950 0.7588 0.074 Uiso 0.5 1 calc R U P A -1
HO H 1.5067 -0.1446 0.6437 0.074 Uiso 0.5 1 calc R U P A -1

loop_
_atom_site_aniso_label
_atom_site_aniso_U_11
_atom_site_aniso_U_22
_atom_site_aniso_U_33
_atom_site_aniso_U_23
_atom_site_aniso_U_13
_atom_site_aniso_U_12
Si1 0.0136(4) 0.0103(4) 0.0106(3) -0.0050(3) -0.0053(3) 0.0034(3)
Si2 0.0121(3) 0.0100(4) 0.0098(3) -0.0039(3) -0.0047(3) 0.0027(3)
C13 0.0179(14) 0.0130(14) 0.0122(12) -0.0037(11) -0.0058(11) 0.0004(11)
C10 0.0228(14) 0.0101(13) 0.0163(13) -0.0043(11) -0.0119(11) 0.0014(11)
C15 0.0291(16) 0.0121(15) 0.0262(15) -0.0045(12) -0.0095(13) -0.0012(12)
C11 0.0286(16) 0.0131(15) 0.0240(14) -0.0083(12) -0.0086(13) 0.0015(12)
C14 0.0191(14) 0.0221(16) 0.0198(14) -0.0069(12) -0.0040(12) -0.0051(12)
C12 0.0200(15) 0.0153(15) 0.0365(16) -0.0061(13) -0.0102(13) 0.0000(12)
P2 0.0126(3) 0.0111(3) 0.0126(3) -0.0053(3) -0.0052(3) 0.0028(3)
P1 0.0151(3) 0.0109(3) 0.0120(3) -0.0046(3) -0.0065(3) 0.0039(3)
C19 0.0178(14) 0.0173(15) 0.0138(12) -0.0034(11) -0.0053(11) 0.0032(12)
C25 0.0157(13) 0.0179(14) 0.0124(12) -0.0045(11) -0.0045(11) 0.0024(11)
C22 0.0315(17) 0.0335(19) 0.0384(17) -0.0168(15) -0.0224(15) 0.0035(14)
C20 0.0169(14) 0.0220(16) 0.0171(13) -0.0049(12) -0.0051(11) 0.0042(12)
C21 0.0172(14) 0.0197(15) 0.0283(15) -0.0105(13) -0.0082(12) -0.0007(12)
C23 0.0202(15) 0.0373(18) 0.0209(14) -0.0137(13) -0.0107(12) 0.0019(13)
C26 0.0309(16) 0.0277(17) 0.0143(13) -0.0084(12) -0.0098(12) 0.0020(13)
C24 0.0276(17) 0.046(2) 0.0356(17) -0.0149(16) -0.0128(15) -0.0069(16)
C16 0.0167(14) 0.0163(14) 0.0144(13) -0.0062(11) -0.0079(11) 0.0047(11)
C18 0.0149(14) 0.0233(16) 0.0222(14) -0.0067(12) -0.0075(12) 0.0016(12)
C17 0.0164(14) 0.0310(17) 0.0198(14) -0.0099(13) -0.0115(12) 0.0070(12)
C7 0.0176(14) 0.0205(15) 0.0146(13) -0.0073(12) -0.0060(11) 0.0067(12)
C8 0.0225(16) 0.0367(19) 0.0296(16) -0.0143(15) -0.0022(13) -0.0021(14)
C9 0.0262(16) 0.043(2) 0.0159(14) -0.0131(14) -0.0064(12) 0.0104(14)
Ga1 0.01179(15) 0.01492(16) 0.01163(14) -0.00501(12) -0.00505(11) 0.00164(12)
Ga2 0.01243(15) 0.01386(16) 0.01354(14) -0.00415(12) -0.00481(12) 0.00125(12)
C4 0.0110(12) 0.0090(13) 0.0115(12) -0.0032(10) -0.0038(10) -0.0005(10)
C1 0.0128(13) 0.0097(13) 0.0116(12) -0.0047(10) -0.0049(10) 0.0015(10)
C3 0.0157(13) 0.0139(14) 0.0169(13) -0.0063(11) -0.0097(11) 0.0069(11)
C6 0.0159(13) 0.0179(14) 0.0193(13) -0.0083(12) -0.0109(11) 0.0090(11)
C5 0.0167(13) 0.0215(15) 0.0137(12) -0.0110(11) -0.0043(11) 0.0054(12)
C2 0.0167(14) 0.0194(15) 0.0149(13) -0.0108(11) -0.0053(11) 0.0080(12)
C33 0.028(6) 0.045(6) 0.038(6) -0.015(4) 0.002(4) 0.008(4)
C101 0.018(4) 0.036(5) 0.045(5) -0.016(4) -0.007(4) 0.006(3)
C36 0.016(3) 0.051(5) 0.053(4) -0.029(4) -0.013(3) 0.025(3)
C103 0.014(5) 0.036(6) 0.042(8) -0.009(6) -0.004(6) 0.014(4)
C37 0.027(4) 0.046(5) 0.033(4) -0.008(3) 0.000(3) 0.010(3)
C38 0.027(4) 0.066(6) 0.039(4) -0.030(4) -0.015(4) 0.024(4)
C41 0.020(5) 0.036(6) 0.032(4) -0.007(4) -0.004(4) 0.019(4)
C201 0.007(4) 0.035(5) 0.080(7) -0.035(5) -0.012(4) 0.012(4)
C39 0.014(3) 0.029(4) 0.059(5) -0.006(4) 0.001(3) 0.004(3)
C203 0.030(6) 0.040(6) 0.029(7) -0.008(5) 0.001(6) 0.011(5)
C204 0.011(3) 0.033(4) 0.036(4) -0.021(3) -0.009(3) 0.015(3)
C30 0.016(3) 0.024(4) 0.039(4) -0.015(3) -0.009(3) 0.002(3)
C40 0.038(6) 0.057(8) 0.042(5) -0.036(6) -0.018(5) 0.025(6)
C32 0.022(5) 0.090(9) 0.042(6) -0.037(6) -0.008(4) 0.007(5)

loop_
_atom_type_symbol
_atom_type_description
_atom_type_scat_dispersion_real
_atom_type_scat_dispersion_imag
_atom_type_scat_source
C C 0.0033 0.0016 'International Tables Vol C Tables 4.2.6.8 and 6.1.1.4'
H H 0.0000 0.0000 'International Tables Vol C Tables 4.2.6.8 and 6.1.1.4'
Ga Ga 0.2307 1.6083 'International Tables Vol C Tables 4.2.6.8 and 6.1.1.4'
P P 0.1023 0.0942 'International Tables Vol C Tables 4.2.6.8 and 6.1.1.4'
Si Si 0.0817 0.0704 'International Tables Vol C Tables 4.2.6.8 and 6.1.1.4'

loop_
_geom_angle_atom_site_label_1
_geom_angle_atom_site_label_2
_geom_angle_atom_site_label_3
_geom_angle
_geom_angle_site_symmetry_1
_geom_angle_site_symmetry_3
C1 Si1 C7 110.49(11) . .
C1 Si1 C10 108.93(11) . .
C7 Si1 C10 110.17(11) . .
C1 Si1 P1 108.45(8) . .
C7 Si1 P1 110.64(9) . .
C10 Si1 P1 108.10(9) . .
C4 Si2 C13 110.85(10) 2_766 .
C4 Si2 C16 112.39(11) 2_766 .
C13 Si2 C16 109.45(11) . .
C4 Si2 P2 105.50(8) 2_766 .
C13 Si2 P2 108.37(8) . .
C16 Si2 P2 110.15(8) . .
C14 C13 C15 110.9(2) . .
C14 C13 Si2 112.88(18) . .
C15 C13 Si2 110.86(17) . .
C14 C13 H13 107.3 . .
C15 C13 H13 107.3 . .
Si2 C13 H13 107.3 . .
C11 C10 C12 110.8(2) . .
C11 C10 Si1 110.22(17) . .
C12 C10 Si1 112.85(17) . .
C11 C10 H10 107.6 . .
C12 C10 H10 107.6 . .
Si1 C10 H10 107.6 . .
C13 C15 H15A 109.5 . .
C13 C15 H15B 109.5 . .
H15A C15 H15B 109.5 . .
C13 C15 H15C 109.5 . .
H15A C15 H15C 109.5 . .
H15B C15 H15C 109.5 . .
C10 C11 H11A 109.5 . .
C10 C11 H11B 109.5 . .
H11A C11 H11B 109.5 . .
C10 C11 H11C 109.5 . .
H11A C11 H11C 109.5 . .
H11B C11 H11C 109.5 . .
C13 C14 H14A 109.5 . .
C13 C14 H14B 109.5 . .
H14A C14 H14B 109.5 . .
C13 C14 H14C 109.5 . .
H14A C14 H14C 109.5 . .
H14B C14 H14C 109.5 . .
C10 C12 H12A 109.5 . .
C10 C12 H12B 109.5 . .
H12A C12 H12B 109.5 . .
C10 C12 H12C 109.5 . .
H12A C12 H12C 109.5 . .
H12B C12 H12C 109.5 . .
Si2 P2 Ga2 124.18(3) . .
Si2 P2 Ga1 126.31(3) . .
Ga2 P2 Ga1 95.20(3) . .
Si2 P2 H2 97.5(12) . .
Ga2 P2 H2 107.4(11) . .
Ga1 P2 H2 104.0(11) . .
Si1 P1 Ga1 126.33(3) . .
Si1 P1 Ga2 128.88(3) . .
Ga1 P1 Ga2 95.02(2) . .
Si1 P1 H1 98.1(13) . .
Ga1 P1 H1 103.2(12) . .
Ga2 P1 H1 100.1(12) . .
C20 C19 Ga2 112.04(17) . .
C20 C19 H19A 109.2 . .
Ga2 C19 H19A 109.2 . .
C20 C19 H19B 109.2 . .
Ga2 C19 H19B 109.2 . .
H19A C19 H19B 107.9 . .
C26 C25 Ga1 116.55(17) . .
C26 C25 H25A 108.2 . .
Ga1 C25 H25A 108.2 . .
C26 C25 H25B 108.2 . .
Ga1 C25 H25B 108.2 . .
H25A C25 H25B 107.3 . .
C21 C22 H22A 109.5 . .
C21 C22 H22B 109.5 . .
H22A C22 H22B 109.5 . .
C21 C22 H22C 109.5 . .
H22A C22 H22C 109.5 . .
H22B C22 H22C 109.5 . .
C19 C20 H20A 109.5 . .
C19 C20 H20B 109.5 . .
H20A C20 H20B 109.5 . .
C19 C20 H20C 109.5 . .
H20A C20 H20C 109.5 . .
H20B C20 H20C 109.5 . .
C22 C21 Ga2 116.68(18) . .
C22 C21 H21A 108.1 . .
Ga2 C21 H21A 108.1 . .
C22 C21 H21B 108.1 . .
Ga2 C21 H21B 108.1 . .
H21A C21 H21B 107.3 . .
C24 C23 Ga1 113.27(18) . .
C24 C23 H23A 108.9 . .
Ga1 C23 H23A 108.9 . .
C24 C23 H23B 108.9 . .
Ga1 C23 H23B 108.9 . .
H23A C23 H23B 107.7 . .
C25 C26 H26A 109.5 . .
C25 C26 H26B 109.5 . .
H26A C26 H26B 109.5 . .
C25 C26 H26C 109.5 . .
H26A C26 H26C 109.5 . .
H26B C26 H26C 109.5 . .
C23 C24 H24A 109.5 . .
C23 C24 H24B 109.5 . .
H24A C24 H24B 109.5 . .
C23 C24 H24C 109.5 . .
H24A C24 H24C 109.5 . .
H24B C24 H24C 109.5 . .
C18 C16 C17 110.6(2) . .
C18 C16 Si2 113.20(18) . .
C17 C16 Si2 111.29(17) . .
C18 C16 H16 107.1 . .
C17 C16 H16 107.1 . .
Si2 C16 H16 107.1 . .
C16 C18 H18A 109.5 . .
C16 C18 H18B 109.5 . .
H18A C18 H18B 109.5 . .
C16 C18 H18C 109.5 . .
H18A C18 H18C 109.5 . .
H18B C18 H18C 109.5 . .
C16 C17 H17A 109.5 . .
C16 C17 H17B 109.5 . .
H17A C17 H17B 109.5 . .
C16 C17 H17C 109.5 . .
H17A C17 H17C 109.5 . .
H17B C17 H17C 109.5 . .
C9 C7 C8 110.6(2) . .
C9 C7 Si1 112.59(18) . .
C8 C7 Si1 112.81(18) . .
C9 C7 H7 106.8 . .
C8 C7 H7 106.8 . .
Si1 C7 H7 106.8 . .
C7 C8 H8A 109.5 . .
C7 C8 H8B 109.5 . .
H8A C8 H8B 109.5 . .
C7 C8 H8C 109.5 . .
H8A C8 H8C 109.5 . .
H8B C8 H8C 109.5 . .
C7 C9 H9A 109.5 . .
C7 C9 H9B 109.5 . .
H9A C9 H9B 109.5 . .
C7 C9 H9C 109.5 . .
H9A C9 H9C 109.5 . .
H9B C9 H9C 109.5 . .
C25 Ga1 C23 117.66(10) . .
C25 Ga1 P1 112.61(8) . .
C23 Ga1 P1 113.28(9) . .
C25 Ga1 P2 109.61(8) . .
C23 Ga1 P2 115.72(8) . .
P1 Ga1 P2 82.98(2) . .
C19 Ga2 C21 119.03(11) . .
C19 Ga2 P2 111.04(8) . .
C21 Ga2 P2 113.03(8) . .
C19 Ga2 P1 113.87(8) . .
C21 Ga2 P1 111.66(8) . .
P2 Ga2 P1 82.63(2) . .
C5 C4 C3 116.8(2) . .
C5 C4 Si2 120.17(18) . 2_766
C3 C4 Si2 123.08(19) . 2_766
C6 C1 C2 116.5(2) . .
C6 C1 Si1 120.87(19) . .
C2 C1 Si1 122.47(18) . .
C2 C3 C4 121.1(2) . .
C2 C3 H3 119.5 . .
C4 C3 H3 119.5 . .
C5 C6 C1 121.9(2) . .
C5 C6 H6 119.1 . .
C1 C6 H6 119.1 . .
C6 C5 C4 121.9(2) . .
C6 C5 H5 119.0 . .
C4 C5 H5 119.0 . .
C3 C2 C1 121.8(2) . .
C3 C2 H2A 119.1 . .
C1 C2 H2A 119.1 . .
C204 C33 C101 39.1(2) . .
C204 C33 C38 80.9(2) . .
C101 C33 C38 120.0 . .
C204 C33 H 159.1 . .
C101 C33 H 120.0 . .
C38 C33 H 120.0 . .
C30 C101 C204 111.0(7) . .
C30 C101 C33 173.6(7) . .
C204 C101 C33 67.3(3) . .
C30 C101 C36 58.5(5) . .
C204 C101 C36 52.7(3) . .
C33 C101 C36 120.0 . .
C30 C101 C32 170.2(7) . .
C204 C101 C32 59.4(4) . .
C33 C101 C32 8.9(4) . .
C36 C101 C32 112.0(4) . .
C30 C101 HA 61.9 . .
C204 C101 HA 172.5 . .
C33 C101 HA 120.0 . .
C36 C101 HA 120.0 . .
C32 C101 HA 127.8 . .
C204 C36 C30 74.5(4) . .
C204 C36 C203 67.7(3) . .
C30 C36 C203 142.2(4) . .
C204 C36 C101 41.0(3) . .
C30 C36 C101 33.6(3) . .
C203 C36 C101 108.8(3) . .
C204 C36 C103 79.0(3) . .
C30 C36 C103 153.1(3) . .
C203 C36 C103 11.4(3) . .
C101 C36 C103 120.0 . .
C204 C36 C40 160.8(7) . .
C30 C36 C40 86.6(5) . .
C203 C36 C40 131.3(6) . .
C101 C36 C40 119.9(5) . .
C103 C36 C40 120.1(5) . .
C204 C36 C41 136.0(5) . .
C30 C36 C41 61.5(3) . .
C203 C36 C41 155.8(5) . .
C101 C36 C41 95.1(4) . .
C103 C36 C41 144.4(4) . .
C40 C36 C41 25.7(3) . .
C204 C36 C39 122.3(5) . .
C30 C36 C39 162.5(4) . .
C203 C36 C39 54.6(2) . .
C101 C36 C39 163.3(3) . .
C103 C36 C39 43.4(3) . .
C40 C36 C39 76.8(4) . .
C41 C36 C39 101.3(3) . .
C204 C36 C201 171.2(6) . .
C30 C36 C201 113.1(4) . .
C203 C36 C201 104.3(4) . .
C101 C36 C201 146.7(4) . .
C103 C36 C201 93.0(4) . .
C40 C36 C201 27.6(4) . .
C41 C36 C201 51.65(15) . .
C39 C36 C201 49.70(17) . .
C39 C103 C37 160.5(4) . .
C39 C103 C36 79.4(4) . .
C37 C103 C36 120.0 . .
C39 C103 C204 122.1(5) . .
C37 C103 C204 77.31(17) . .
C36 C103 C204 42.70(17) . .
C39 C103 HB 40.6 . .
C37 C103 HB 120.0 . .
C36 C103 HB 120.0 . .
C204 C103 HB 162.7 . .
C203 C37 C103 9.0(3) . .
C203 C37 C38 111.3(3) . .
C103 C37 C38 120.0 . .
C203 C37 C204 47.7(2) . .
C103 C37 C204 56.44(16) . .
C38 C37 C204 63.57(16) . .
C203 C37 HC 128.7 . .
C103 C37 HC 120.0 . .
C38 C37 HC 120.0 . .
C204 C37 HC 176.4 . .
C32 C38 C37 129.8(6) . .
C32 C38 C33 12.4(8) . .
C37 C38 C33 120.0 . .
C32 C38 C204 58.6(6) . .
C37 C38 C204 71.7(2) . .
C33 C38 C204 48.3(2) . .
C32 C38 HD 109.7 . .
C37 C38 HD 120.0 . .
C33 C38 HD 120.0 . .
C204 C38 HD 168.2 . .
C40 C41 C201 16.1(13) . .
C40 C41 C30 124.1(8) . .
C201 C41 C30 120.0 . .
C40 C41 C36 76.9(8) . .
C201 C41 C36 71.4(2) . .
C30 C41 C36 48.6(2) . .
C40 C41 HE 113.6 . .
C201 C41 HE 120.0 . .
C30 C41 HE 120.0 . .
C36 C41 HE 168.4 . .
C40 C201 C39 123.6(7) . .
C40 C201 C41 13.5(10) . .
C39 C201 C41 120.0 . .
C40 C201 C36 61.9(7) . .
C39 C201 C36 63.1(2) . .
C41 C201 C36 56.9(2) . .
C40 C201 HF 114.7 . .
C39 C201 HF 120.0 . .
C41 C201 HF 120.0 . .
C36 C201 HF 176.5 . .
C103 C39 C201 124.3(3) . .
C103 C39 C203 4.7(4) . .
C201 C39 C203 120.0 . .
C103 C39 C36 57.2(3) . .
C201 C39 C36 67.19(18) . .
C203 C39 C36 52.84(18) . .
C103 C39 C40 105.4(4) . .
C201 C39 C40 19.6(3) . .
C203 C39 C40 101.0(3) . .
C36 C39 C40 48.3(3) . .
C103 C39 HG 115.7 . .
C201 C39 HG 120.0 . .
C203 C39 HG 120.0 . .
C36 C39 HG 172.6 . .
C40 C39 HG 138.7 . .
C37 C203 C36 139.7(6) . .
C37 C203 C204 92.4(4) . .
C36 C203 C204 47.5(2) . .
C37 C203 C39 147.0(4) . .
C36 C203 C39 72.5(2) . .
C204 C203 C39 120.0 . .
C37 C203 HH 28.4 . .
C36 C203 HH 167.3 . .
C204 C203 HH 120.0 . .
C39 C203 HH 120.0 . .
C101 C204 C36 86.3(4) . .
C101 C204 C33 73.5(4) . .
C36 C204 C33 159.8(6) . .
C101 C204 C203 151.0(4) . .
C36 C204 C203 64.7(3) . .
C33 C204 C203 135.4(4) . .
C101 C204 C30 31.1(4) . .
C36 C204 C30 55.3(3) . .
C33 C204 C30 104.4(4) . .
C203 C204 C30 120.0 . .
C101 C204 C32 89.3(6) . .
C36 C204 C32 174.7(8) . .
C33 C204 C32 16.4(5) . .
C203 C204 C32 119.6(6) . .
C30 C204 C32 120.4(6) . .
C101 C204 C103 144.6(4) . .
C36 C204 C103 58.3(3) . .
C33 C204 C103 141.7(4) . .
C203 C204 C103 6.6(3) . .
C30 C204 C103 113.5(3) . .
C32 C204 C103 126.2(6) . .
C101 C204 C38 124.4(5) . .
C36 C204 C38 149.2(5) . .
C33 C204 C38 50.84(16) . .
C203 C204 C38 84.6(3) . .
C30 C204 C38 154.9(3) . .
C32 C204 C38 35.5(5) . .
C103 C204 C38 90.9(3) . .
C101 C204 C37 168.9(5) . .
C36 C204 C37 104.6(4) . .
C33 C204 C37 95.5(3) . .
C203 C204 C37 39.9(3) . .
C30 C204 C37 159.3(3) . .
C32 C204 C37 80.0(5) . .
C103 C204 C37 46.25(17) . .
C38 C204 C37 44.68(13) . .
C101 C30 C36 87.9(5) . .
C101 C30 C204 37.9(5) . .
C36 C30 C204 50.2(2) . .
C101 C30 C41 157.8(5) . .
C36 C30 C41 69.9(2) . .
C204 C30 C41 120.0 . .
C101 C30 C40 140.8(5) . .
C36 C30 C40 53.4(3) . .
C204 C30 C40 103.5(3) . .
C41 C30 C40 17.2(3) . .
C101 C30 HI 82.2 . .
C36 C30 HI 169.9 . .
C204 C30 HI 120.0 . .
C41 C30 HI 120.0 . .
C40 C30 HI 136.1 . .
C41 C40 C201 150(2) . .
C41 C40 C36 77.4(9) . .
C201 C40 C36 90.5(9) . .
C41 C40 C30 38.7(6) . .
C201 C40 C30 128.8(10) . .
C36 C40 C30 40.0(3) . .
C41 C40 C39 129.7(12) . .
C201 C40 C39 36.8(5) . .
C36 C40 C39 55.0(4) . .
C30 C40 C39 94.8(4) . .
C41 C40 HJ 76.2 . .
C201 C40 HJ 82.7 . .
C36 C40 HJ 109.5 . .
C30 C40 HJ 99.9 . .
C39 C40 HJ 103.0 . .
C41 C40 HK 168.0 . .
C201 C40 HK 41.4 . .
C36 C40 HK 109.5 . .
C30 C40 HK 144.8 . .
C39 C40 HK 60.5 . .
HJ C40 HK 109.5 . .
C41 C40 HL 58.5 . .
C201 C40 HL 150.3 . .
C36 C40 HL 109.5 . .
C30 C40 HL 77.1 . .
C39 C40 HL 147.4 . .
HJ C40 HL 109.5 . .
HK C40 HL 109.5 . .
C38 C32 C204 85.9(7) . .
C38 C32 C101 116.8(9) . .
C204 C32 C101 31.3(4) . .
C38 C32 HM 57.9 . .
C204 C32 HM 109.5 . .
C101 C32 HM 120.9 . .
C38 C32 HN 163.5 . .
C204 C32 HN 109.5 . .
C101 C32 HN 78.2 . .
HM C32 HN 109.5 . .
C38 C32 HO 69.2 . .
C204 C32 HO 109.5 . .
C101 C32 HO 123.0 . .
HM C32 HO 109.5 . .
HN C32 HO 109.5 . .

loop_
_geom_bond_atom_site_label_1
_geom_bond_atom_site_label_2
_geom_bond_distance
_geom_bond_site_symmetry_2
Si1 C1 1.878(2) .
Si1 C7 1.881(2) .
Si1 C10 1.886(2) .
Si1 P1 2.2615(10) .
Si2 C4 1.879(2) 2_766
Si2 C13 1.886(2) .
Si2 C16 1.887(3) .
Si2 P2 2.2555(9) .
C13 C14 1.525(3) .
C13 C15 1.536(4) .
C13 H13 1.0000 .
C10 C11 1.523(4) .
C10 C12 1.534(4) .
C10 H10 1.0000 .
C15 H15A 0.9800 .
C15 H15B 0.9800 .
C15 H15C 0.9800 .
C11 H11A 0.9800 .
C11 H11B 0.9800 .
C11 H11C 0.9800 .
C14 H14A 0.9800 .
C14 H14B 0.9800 .
C14 H14C 0.9800 .
C12 H12A 0.9800 .
C12 H12B 0.9800 .
C12 H12C 0.9800 .
P2 Ga2 2.4441(7) .
P2 Ga1 2.4596(7) .
P2 H2 1.31(3) .
P1 Ga1 2.4392(7) .
P1 Ga2 2.4717(7) .
P1 H1 1.33(3) .
C19 C20 1.524(4) .
C19 Ga2 1.979(2) .
C19 H19A 0.9900 .
C19 H19B 0.9900 .
C25 C26 1.527(3) .
C25 Ga1 1.979(2) .
C25 H25A 0.9900 .
C25 H25B 0.9900 .
C22 C21 1.515(4) .
C22 H22A 0.9800 .
C22 H22B 0.9800 .
C22 H22C 0.9800 .
C20 H20A 0.9800 .
C20 H20B 0.9800 .
C20 H20C 0.9800 .
C21 Ga2 1.983(2) .
C21 H21A 0.9900 .
C21 H21B 0.9900 .
C23 C24 1.511(4) .
C23 Ga1 1.981(2) .
C23 H23A 0.9900 .
C23 H23B 0.9900 .
C26 H26A 0.9800 .
C26 H26B 0.9800 .
C26 H26C 0.9800 .
C24 H24A 0.9800 .
C24 H24B 0.9800 .
C24 H24C 0.9800 .
C16 C18 1.530(3) .
C16 C17 1.534(3) .
C16 H16 1.0000 .
C18 H18A 0.9800 .
C18 H18B 0.9800 .
C18 H18C 0.9800 .
C17 H17A 0.9800 .
C17 H17B 0.9800 .
C17 H17C 0.9800 .
C7 C9 1.529(3) .
C7 C8 1.530(3) .
C7 H7 1.0000 .
C8 H8A 0.9800 .
C8 H8B 0.9800 .
C8 H8C 0.9800 .
C9 H9A 0.9800 .
C9 H9B 0.9800 .
C9 H9C 0.9800 .
C4 C5 1.394(3) .
C4 C3 1.401(3) .
C4 Si2 1.879(2) 2_766
C1 C6 1.392(3) .
C1 C2 1.399(4) .
C3 C2 1.394(3) .
C3 H3 0.9500 .
C6 C5 1.383(3) .
C6 H6 0.9500 .
C5 H5 0.9500 .
C2 H2A 0.9500 .
C33 C204 1.338(5) .
C33 C101 1.3900 .
C33 C38 1.3900 .
C33 H 0.9500 .
C101 C30 0.769(6) .
C101 C204 0.914(6) .
C101 C36 1.3900 .
C101 C32 1.759(13) .
C101 HA 0.9500 .
C36 C204 1.108(5) .
C36 C30 1.186(6) .
C36 C203 1.358(6) .
C36 C103 1.3900 .
C36 C40 1.482(9) .
C36 C41 1.485(5) .
C36 C39 1.626(6) .
C36 C201 1.680(5) .
C103 C39 1.135(7) .
C103 C37 1.3900 .
C103 C204 1.603(6) .
C103 HB 0.9500 .
C37 C203 1.206(7) .
C37 C38 1.3900 .
C37 C204 1.877(6) .
C37 HC 0.9500 .
C38 C32 1.031(13) .
C38 C204 1.770(5) .
C38 HD 0.9500 .
C41 C40 0.659(9) .
C41 C201 1.3900 .
C41 C30 1.3900 .
C41 HE 0.9500 .
C201 C40 0.778(10) .
C201 C39 1.3900 .
C201 HF 0.9500 .
C39 C203 1.3900 .
C39 C40 1.933(10) .
C39 HG 0.9500 .
C203 C204 1.3900 .
C203 HH 0.9500 .
C204 C30 1.3900 .
C204 C32 1.515(10) .
C30 C40 1.842(9) .
C30 HI 0.9500 .
C40 HJ 0.9800 .
C40 HK 0.9800 .
C40 HL 0.9800 .
C32 HM 0.9800 .
C32 HN 0.9800 .
C32 HO 0.9800 .

loop_
_geom_torsion_atom_site_label_1
_geom_torsion_atom_site_label_2
_geom_torsion_atom_site_label_3
_geom_torsion_atom_site_label_4
_geom_torsion
_geom_torsion_site_symmetry_1
C4 Si2 C13 C14 -52.9(2) 2_766
C16 Si2 C13 C14 -177.40(17) .
P2 Si2 C13 C14 62.44(18) .
C4 Si2 C13 C15 72.3(2) 2_766
C16 Si2 C13 C15 -52.3(2) .
P2 Si2 C13 C15 -172.41(15) .
C1 Si1 C10 C11 64.40(19) .
C7 Si1 C10 C11 -56.9(2) .
P1 Si1 C10 C11 -177.95(15) .
C1 Si1 C10 C12 -60.0(2) .
C7 Si1 C10 C12 178.61(19) .
P1 Si1 C10 C12 57.6(2) .
C4 Si2 C16 C18 57.1(2) 2_766
C13 Si2 C16 C18 -179.24(17) .
P2 Si2 C16 C18 -60.19(18) .
C4 Si2 C16 C17 -177.51(18) 2_766
C13 Si2 C16 C17 -53.9(2) .
P2 Si2 C16 C17 65.17(19) .
C1 Si1 C7 C9 -174.19(19) .
C10 Si1 C7 C9 -53.8(2) .
P1 Si1 C7 C9 65.7(2) .
C1 Si1 C7 C8 59.7(2) .
C10 Si1 C7 C8 -179.85(19) .
P1 Si1 C7 C8 -60.4(2) .
C7 Si1 C1 C6 -148.3(2) .
C10 Si1 C1 C6 90.5(2) .
P1 Si1 C1 C6 -26.9(2) .
C7 Si1 C1 C2 35.8(2) .
C10 Si1 C1 C2 -85.4(2) .
P1 Si1 C1 C2 157.19(18) .
C5 C4 C3 C2 -0.2(3) .
Si2 C4 C3 C2 -179.89(18) 2_766
C2 C1 C6 C5 0.1(4) .
Si1 C1 C6 C5 -176.11(19) .
C1 C6 C5 C4 0.0(4) .
C3 C4 C5 C6 0.0(4) .
Si2 C4 C5 C6 179.79(18) 2_766
C4 C3 C2 C1 0.2(4) .
C6 C1 C2 C3 -0.2(4) .
Si1 C1 C2 C3 175.93(18) .
C38 C33 C101 C204 -1.6(5) .
C204 C33 C101 C36 1.6(5) .
C38 C33 C101 C36 0.0 .
C204 C33 C101 C32 -26(4) .
C38 C33 C101 C32 -28(4) .
C30 C101 C36 C204 -174.6(12) .
C33 C101 C36 C204 -1.8(5) .
C32 C101 C36 C204 2.6(7) .
C204 C101 C36 C30 174.6(12) .
C33 C101 C36 C30 172.7(8) .
C32 C101 C36 C30 177.2(12) .
C30 C101 C36 C203 -174.9(9) .
C204 C101 C36 C203 -0.3(5) .
C33 C101 C36 C203 -2.2(4) .
C32 C101 C36 C203 2.3(8) .
C30 C101 C36 C103 -172.7(8) .
C204 C101 C36 C103 1.8(5) .
C33 C101 C36 C103 0.0 .
C32 C101 C36 C103 4.5(6) .
C30 C101 C36 C40 7.9(9) .
C204 C101 C36 C40 -177.5(10) .
C33 C101 C36 C40 -179.4(6) .
C32 C101 C36 C40 -174.9(8) .
C30 C101 C36 C41 0.9(5) .
C204 C101 C36 C41 175.5(8) .
C33 C101 C36 C41 173.6(4) .
C32 C101 C36 C41 178.1(7) .
C30 C101 C36 C39 -168.7(16) .
C204 C101 C36 C39 5.8(14) .
C33 C101 C36 C39 4.0(14) .
C32 C101 C36 C39 8.5(18) .
C30 C101 C36 C201 -1.4(9) .
C204 C101 C36 C201 173.2(9) .
C33 C101 C36 C201 171.3(7) .
C32 C101 C36 C201 175.8(8) .
C204 C36 C103 C39 179.6(8) .
C30 C36 C103 C39 169.4(11) .
C203 C36 C103 C39 -171(2) .
C101 C36 C103 C39 178.3(6) .
C40 C36 C103 C39 -2.3(7) .
C41 C36 C103 C39 9.3(8) .
C201 C36 C103 C39 3.1(4) .
C204 C36 C103 C37 1.2(3) .
C30 C36 C103 C37 -8.9(10) .
C203 C36 C103 C37 10.4(19) .
C101 C36 C103 C37 0.0 .
C40 C36 C103 C37 179.4(6) .
C41 C36 C103 C37 -169.0(7) .
C39 C36 C103 C37 -178.3(6) .
C201 C36 C103 C37 -175.2(4) .
C30 C36 C103 C204 -10.1(8) .
C203 C36 C103 C204 9.2(17) .
C101 C36 C103 C204 -1.2(3) .
C40 C36 C103 C204 178.2(8) .
C41 C36 C103 C204 -170.3(9) .
C39 C36 C103 C204 -179.6(8) .
C201 C36 C103 C204 -176.5(6) .
C39 C103 C37 C203 170(4) .
C36 C103 C37 C203 -15(3) .
C204 C103 C37 C203 -14(2) .
C39 C103 C37 C38 -175.1(17) .
C36 C103 C37 C38 0.0 .
C204 C103 C37 C38 0.9(2) .
C39 C103 C37 C204 -175.9(18) .
C36 C103 C37 C204 -0.9(2) .
C203 C37 C38 C32 -6.8(14) .
C103 C37 C38 C32 -9.2(12) .
C204 C37 C38 C32 -8.4(12) .
C203 C37 C38 C33 2.5(5) .
C103 C37 C38 C33 0.0 .
C204 C37 C38 C33 0.8(2) .
C203 C37 C38 C204 1.7(4) .
C103 C37 C38 C204 -0.8(2) .
C204 C33 C38 C32 144(4) .
C101 C33 C38 C32 145(4) .
C204 C33 C38 C37 -1.0(3) .
C101 C33 C38 C37 0.0 .
C101 C33 C38 C204 1.0(3) .
C204 C36 C41 C40 170.2(15) .
C30 C36 C41 C40 166.5(13) .
C203 C36 C41 C40 -23.9(19) .
C101 C36 C41 C40 165.9(14) .
C103 C36 C41 C40 -23.6(17) .
C39 C36 C41 C40 -17.1(14) .
C201 C36 C41 C40 -15.7(14) .
C204 C36 C41 C201 -174.1(8) .
C30 C36 C41 C201 -177.8(3) .
C203 C36 C41 C201 -8.2(11) .
C101 C36 C41 C201 -178.4(3) .
C103 C36 C41 C201 -7.9(6) .
C40 C36 C41 C201 15.7(14) .
C39 C36 C41 C201 -1.4(2) .
C204 C36 C41 C30 3.7(5) .
C203 C36 C41 C30 169.7(14) .
C101 C36 C41 C30 -0.6(3) .
C103 C36 C41 C30 169.9(8) .
C40 C36 C41 C30 -166.5(13) .
C39 C36 C41 C30 176.4(5) .
C201 C36 C41 C30 177.8(3) .
C30 C41 C201 C40 -109(3) .
C36 C41 C201 C40 -108(3) .
C40 C41 C201 C39 109(3) .
C30 C41 C201 C39 0.0 .
C36 C41 C201 C39 1.9(3) .
C40 C41 C201 C36 108(3) .
C30 C41 C201 C36 -1.9(3) .
C30 C36 C201 C40 16.7(13) .
C203 C36 C201 C40 -168.8(12) .
C101 C36 C201 C40 17.6(14) .
C103 C36 C201 C40 -169.9(11) .
C41 C36 C201 C40 14.7(12) .
C39 C36 C201 C40 -167.2(12) .
C30 C36 C201 C39 -176.1(6) .
C203 C36 C201 C39 -1.6(2) .
C101 C36 C201 C39 -175.3(8) .
C103 C36 C201 C39 -2.8(3) .
C40 C36 C201 C39 167.2(12) .
C41 C36 C201 C39 -178.2(3) .
C30 C36 C201 C41 2.1(3) .
C203 C36 C201 C41 176.6(5) .
C101 C36 C201 C41 2.9(6) .
C103 C36 C201 C41 175.4(4) .
C40 C36 C201 C41 -14.7(12) .
C39 C36 C201 C41 178.2(3) .
C37 C103 C39 C201 171.2(12) .
C36 C103 C39 C201 -4.5(5) .
C204 C103 C39 C201 -4.2(10) .
C37 C103 C39 C203 -163(7) .
C36 C103 C39 C203 21(5) .
C204 C103 C39 C203 21(5) .
C37 C103 C39 C36 175.7(15) .
C204 C103 C39 C36 0.4(6) .
C37 C103 C39 C40 177.2(14) .
C36 C103 C39 C40 1.6(5) .
C204 C103 C39 C40 1.9(9) .
C40 C201 C39 C103 17.7(15) .
C41 C201 C39 C103 2.3(6) .
C36 C201 C39 C103 4.1(5) .
C40 C201 C39 C203 15.4(13) .
C41 C201 C39 C203 0.0 .
C36 C201 C39 C203 1.8(2) .
C40 C201 C39 C36 13.6(13) .
C41 C201 C39 C36 -1.8(2) .
C41 C201 C39 C40 -15.4(13) .
C36 C201 C39 C40 -13.6(13) .
C204 C36 C39 C103 -0.5(9) .
C30 C36 C39 C103 -163.9(16) .
C203 C36 C39 C103 2.1(6) .
C101 C36 C39 C103 -5.0(18) .
C40 C36 C39 C103 178.0(6) .
C41 C36 C39 C103 -174.5(5) .
C201 C36 C39 C103 -176.0(5) .
C204 C36 C39 C201 175.5(6) .
C30 C36 C39 C201 12.0(17) .
C203 C36 C39 C201 178.1(3) .
C101 C36 C39 C201 170.9(15) .
C103 C36 C39 C201 176.0(5) .
C40 C36 C39 C201 -6.1(6) .
C41 C36 C39 C201 1.5(2) .
C204 C36 C39 C203 -2.6(4) .
C30 C36 C39 C203 -166.1(19) .
C101 C36 C39 C203 -7.2(13) .
C103 C36 C39 C203 -2.1(6) .
C40 C36 C39 C203 175.9(7) .
C41 C36 C39 C203 -176.6(5) .
C201 C36 C39 C203 -178.1(3) .
C204 C36 C39 C40 -178.5(9) .
C30 C36 C39 C40 18.1(18) .
C203 C36 C39 C40 -175.9(7) .
C101 C36 C39 C40 177.0(16) .
C103 C36 C39 C40 -178.0(6) .
C41 C36 C39 C40 7.5(6) .
C201 C36 C39 C40 6.1(6) .
C103 C37 C203 C36 159(4) .
C38 C37 C203 C36 -6.8(13) .
C204 C37 C203 C36 -4.8(9) .
C103 C37 C203 C204 164(3) .
C38 C37 C203 C204 -2.0(5) .
C103 C37 C203 C39 -5(2) .
C38 C37 C203 C39 -171.1(6) .
C204 C37 C203 C39 -169.1(9) .
C204 C36 C203 C37 6.5(12) .
C30 C36 C203 C37 2.1(17) .
C101 C36 C203 C37 6.7(12) .
C103 C36 C203 C37 -164(3) .
C40 C36 C203 C37 -176.5(8) .
C41 C36 C203 C37 -163.0(10) .
C39 C36 C203 C37 -171.1(10) .
C201 C36 C203 C37 -169.6(9) .
C30 C36 C203 C204 -4.4(6) .
C101 C36 C203 C204 0.2(3) .
C103 C36 C203 C204 -170.2(18) .
C40 C36 C203 C204 177.0(10) .
C41 C36 C203 C204 -169.5(15) .
C39 C36 C203 C204 -177.6(3) .
C201 C36 C203 C204 -176.1(6) .
C204 C36 C203 C39 177.6(3) .
C30 C36 C203 C39 173.2(10) .
C101 C36 C203 C39 177.8(4) .
C103 C36 C203 C39 7(2) .
C40 C36 C203 C39 -5.4(9) .
C41 C36 C203 C39 8.1(11) .
C201 C36 C203 C39 1.5(2) .
C103 C39 C203 C37 12(5) .
C201 C39 C203 C37 167.4(10) .
C36 C39 C203 C37 169.5(11) .
C40 C39 C203 C37 172.6(9) .
C103 C39 C203 C36 -158(6) .
C201 C39 C203 C36 -2.0(3) .
C40 C39 C203 C36 3.2(5) .
C103 C39 C203 C204 -156(6) .
C201 C39 C203 C204 0.0 .
C36 C39 C203 C204 2.0(3) .
C40 C39 C203 C204 5.2(5) .
C30 C101 C204 C36 5.0(11) .
C33 C101 C204 C36 178.3(5) .
C32 C101 C204 C36 -177.2(7) .
C30 C101 C204 C33 -173.3(7) .
C36 C101 C204 C33 -178.3(5) .
C32 C101 C204 C33 4.6(6) .
C30 C101 C204 C203 5.6(19) .
C33 C101 C204 C203 178.9(13) .
C36 C101 C204 C203 0.6(9) .
C32 C101 C204 C203 -176.5(12) .
C33 C101 C204 C30 173.3(7) .
C36 C101 C204 C30 -5.0(11) .
C32 C101 C204 C30 177.9(11) .
C30 C101 C204 C32 -177.9(11) .
C33 C101 C204 C32 -4.6(6) .
C36 C101 C204 C32 177.2(7) .
C30 C101 C204 C103 2.6(17) .
C33 C101 C204 C103 175.9(12) .
C36 C101 C204 C103 -2.4(7) .
C32 C101 C204 C103 -179.5(12) .
C30 C101 C204 C38 -172.0(6) .
C33 C101 C204 C38 1.3(4) .
C36 C101 C204 C38 -177.0(9) .
C32 C101 C204 C38 5.9(8) .
C30 C101 C204 C37 -163(3) .
C33 C101 C204 C37 11(3) .
C36 C101 C204 C37 -168(4) .
C32 C101 C204 C37 15(3) .
C30 C36 C204 C101 -3.1(7) .
C203 C36 C204 C101 179.7(5) .
C103 C36 C204 C101 -178.4(5) .
C40 C36 C204 C101 6(2) .
C41 C36 C204 C101 -6.5(11) .
C39 C36 C204 C101 -178.0(5) .
C30 C36 C204 C33 2(2) .
C203 C36 C204 C33 -175.6(17) .
C101 C36 C204 C33 4.8(14) .
C103 C36 C204 C33 -173.6(18) .
C40 C36 C204 C33 11(4) .
C41 C36 C204 C33 -2(2) .
C39 C36 C204 C33 -173.2(15) .
C30 C36 C204 C203 177.2(4) .
C101 C36 C204 C203 -179.7(5) .
C103 C36 C204 C203 2.0(4) .
C40 C36 C204 C203 -173(2) .
C41 C36 C204 C203 173.8(9) .
C39 C36 C204 C203 2.3(3) .
C203 C36 C204 C30 -177.2(4) .
C101 C36 C204 C30 3.1(7) .
C103 C36 C204 C30 -175.3(4) .
C40 C36 C204 C30 10(2) .
C41 C36 C204 C30 -3.4(5) .
C39 C36 C204 C30 -174.9(7) .
C30 C36 C204 C103 175.3(4) .
C203 C36 C204 C103 -2.0(4) .
C101 C36 C204 C103 178.4(5) .
C40 C36 C204 C103 -175(2) .
C41 C36 C204 C103 171.9(8) .
C39 C36 C204 C103 0.4(6) .
C30 C36 C204 C38 172.0(8) .
C203 C36 C204 C38 -5.2(11) .
C101 C36 C204 C38 175.1(14) .
C103 C36 C204 C38 -3.3(9) .
C40 C36 C204 C38 -178.4(17) .
C41 C36 C204 C38 168.6(7) .
C39 C36 C204 C38 -2.9(14) .
C30 C36 C204 C37 174.4(4) .
C203 C36 C204 C37 -2.8(5) .
C101 C36 C204 C37 177.6(7) .
C103 C36 C204 C37 -0.8(2) .
C40 C36 C204 C37 -176(2) .
C41 C36 C204 C37 171.1(6) .
C39 C36 C204 C37 -0.5(8) .
C38 C33 C204 C101 178.6(4) .
C101 C33 C204 C36 -5.0(14) .
C38 C33 C204 C36 173.6(18) .
C101 C33 C204 C203 -179.2(9) .
C38 C33 C204 C203 -0.6(6) .
C101 C33 C204 C30 -3.6(4) .
C38 C33 C204 C30 175.0(3) .
C101 C33 C204 C32 164(2) .
C38 C33 C204 C32 -18(2) .
C101 C33 C204 C103 -176.2(11) .
C38 C33 C204 C103 2.5(7) .
C101 C33 C204 C38 -178.6(4) .
C101 C33 C204 C37 -178.0(6) .
C38 C33 C204 C37 0.65(19) .
C37 C203 C204 C101 -176.5(12) .
C36 C203 C204 C101 -0.7(10) .
C39 C203 C204 C101 -3.3(11) .
C37 C203 C204 C36 -175.8(8) .
C39 C203 C204 C36 -2.6(4) .
C37 C203 C204 C33 2.0(7) .
C36 C203 C204 C33 177.8(8) .
C39 C203 C204 C33 175.2(6) .
C37 C203 C204 C30 -173.2(6) .
C36 C203 C204 C30 2.6(4) .
C39 C203 C204 C30 0.0 .
C37 C203 C204 C32 7.5(7) .
C36 C203 C204 C32 -176.7(8) .
C39 C203 C204 C32 -179.3(7) .
C37 C203 C204 C103 -161(3) .
C36 C203 C204 C103 15(3) .
C39 C203 C204 C103 12(3) .
C37 C203 C204 C38 1.5(3) .
C36 C203 C204 C38 177.3(6) .
C39 C203 C204 C38 174.7(4) .
C36 C203 C204 C37 175.8(8) .
C39 C203 C204 C37 173.2(6) .
C39 C103 C204 C101 2.3(15) .
C37 C103 C204 C101 -176.1(11) .
C36 C103 C204 C101 2.8(8) .
C39 C103 C204 C36 -0.5(9) .
C37 C103 C204 C36 -178.9(3) .
C39 C103 C204 C33 175.9(8) .
C37 C103 C204 C33 -2.5(7) .
C36 C103 C204 C33 176.4(10) .
C39 C103 C204 C203 -165(4) .
C37 C103 C204 C203 17(3) .
C36 C103 C204 C203 -165(3) .
C39 C103 C204 C30 3.7(9) .
C37 C103 C204 C30 -174.7(4) .
C36 C103 C204 C30 4.3(3) .
C39 C103 C204 C32 -177.1(7) .
C37 C103 C204 C32 4.5(8) .
C36 C103 C204 C32 -176.6(9) .
C39 C103 C204 C38 177.8(7) .
C37 C103 C204 C38 -0.58(17) .
C36 C103 C204 C38 178.3(5) .
C39 C103 C204 C37 178.4(7) .
C36 C103 C204 C37 178.9(3) .
C32 C38 C204 C101 -10.1(14) .
C37 C38 C204 C101 177.5(7) .
C33 C38 C204 C101 -1.6(5) .
C32 C38 C204 C36 175.8(13) .
C37 C38 C204 C36 3.4(10) .
C33 C38 C204 C36 -175.7(12) .
C32 C38 C204 C33 -8.5(11) .
C37 C38 C204 C33 179.1(3) .
C32 C38 C204 C203 171.0(10) .
C37 C38 C204 C203 -1.4(3) .
C33 C38 C204 C203 179.6(4) .
C32 C38 C204 C30 -19.9(13) .
C37 C38 C204 C30 167.7(9) .
C33 C38 C204 C30 -11.4(7) .
C37 C38 C204 C32 -172.4(11) .
C33 C38 C204 C32 8.5(11) .
C32 C38 C204 C103 173.0(11) .
C37 C38 C204 C103 0.60(17) .
C33 C38 C204 C103 -178.5(4) .
C32 C38 C204 C37 172.4(11) .
C33 C38 C204 C37 -179.1(3) .
C203 C37 C204 C101 171(3) .
C103 C37 C204 C101 168(3) .
C38 C37 C204 C101 -11(3) .
C203 C37 C204 C36 3.9(7) .
C103 C37 C204 C36 1.0(3) .
C38 C37 C204 C36 -178.2(5) .
C203 C37 C204 C33 -178.6(5) .
C103 C37 C204 C33 178.5(4) .
C38 C37 C204 C33 -0.7(2) .
C103 C37 C204 C203 -3.0(5) .
C38 C37 C204 C203 177.9(5) .
C203 C37 C204 C30 16.9(13) .
C103 C37 C204 C30 14.0(9) .
C38 C37 C204 C30 -165.2(10) .
C203 C37 C204 C32 -173.4(6) .
C103 C37 C204 C32 -176.3(7) .
C38 C37 C204 C32 4.5(6) .
C203 C37 C204 C103 3.0(5) .
C38 C37 C204 C103 -179.2(2) .
C203 C37 C204 C38 -177.9(5) .
C103 C37 C204 C38 179.2(2) .
C204 C101 C30 C36 -4.6(10) .
C36 C101 C30 C204 4.6(10) .
C204 C101 C30 C41 -7(2) .
C36 C101 C30 C41 -2.5(15) .
C204 C101 C30 C40 -13.4(19) .
C36 C101 C30 C40 -8.7(10) .
C204 C36 C30 C101 3.7(8) .
C203 C36 C30 C101 7.9(14) .
C103 C36 C30 C101 14.0(15) .
C40 C36 C30 C101 -173.1(8) .
C41 C36 C30 C101 -179.0(6) .
C39 C36 C30 C101 169.2(15) .
C201 C36 C30 C101 179.2(5) .
C203 C36 C30 C204 4.2(6) .
C101 C36 C30 C204 -3.7(8) .
C103 C36 C30 C204 10.3(8) .
C40 C36 C30 C204 -176.9(7) .
C41 C36 C30 C204 177.3(4) .
C39 C36 C30 C204 166(2) .
C201 C36 C30 C204 175.5(6) .
C204 C36 C30 C41 -177.3(4) .
C203 C36 C30 C41 -173.1(10) .
C101 C36 C30 C41 179.0(6) .
C103 C36 C30 C41 -167.0(11) .
C40 C36 C30 C41 5.8(6) .
C39 C36 C30 C41 -11.8(16) .
C201 C36 C30 C41 -1.9(3) .
C204 C36 C30 C40 176.9(7) .
C203 C36 C30 C40 -178.9(12) .
C101 C36 C30 C40 173.1(8) .
C103 C36 C30 C40 -172.8(11) .
C41 C36 C30 C40 -5.8(6) .
C39 C36 C30 C40 -17.6(17) .
C201 C36 C30 C40 -7.7(6) .
C36 C204 C30 C101 -174.0(14) .
C33 C204 C30 C101 6.6(7) .
C203 C204 C30 C101 -176.9(11) .
C32 C204 C30 C101 2.5(13) .
C103 C204 C30 C101 -178.4(11) .
C38 C204 C30 C101 15.7(11) .
C37 C204 C30 C101 170.7(14) .
C101 C204 C30 C36 174.0(14) .
C33 C204 C30 C36 -179.4(7) .
C203 C204 C30 C36 -2.9(4) .
C32 C204 C30 C36 176.4(9) .
C103 C204 C30 C36 -4.4(3) .
C38 C204 C30 C36 -170.3(11) .
C37 C204 C30 C36 -15.4(9) .
C101 C204 C30 C41 176.9(11) .
C36 C204 C30 C41 2.9(4) .
C33 C204 C30 C41 -176.5(5) .
C203 C204 C30 C41 0.0 .
C32 C204 C30 C41 179.3(7) .
C103 C204 C30 C41 -1.5(4) .
C38 C204 C30 C41 -167.4(9) .
C37 C204 C30 C41 -12.4(10) .
C101 C204 C30 C40 171.4(12) .
C36 C204 C30 C40 -2.6(6) .
C33 C204 C30 C40 178.0(6) .
C203 C204 C30 C40 -5.5(5) .
C32 C204 C30 C40 173.8(7) .
C103 C204 C30 C40 -7.0(7) .
C38 C204 C30 C40 -172.9(8) .
C37 C204 C30 C40 -18.0(13) .
C40 C41 C30 C101 -13(2) .
C201 C41 C30 C101 5.1(17) .
C36 C41 C30 C101 2.7(16) .
C40 C41 C30 C36 -16.0(16) .
C201 C41 C30 C36 2.4(3) .
C40 C41 C30 C204 -18.4(16) .
C201 C41 C30 C204 0.0 .
C36 C41 C30 C204 -2.4(3) .
C201 C41 C30 C40 18.4(16) .
C36 C41 C30 C40 16.0(16) .
C30 C41 C40 C201 80(4) .
C36 C41 C40 C201 68(3) .
C201 C41 C40 C36 -68(3) .
C30 C41 C40 C36 12.2(12) .
C201 C41 C40 C30 -80(4) .
C36 C41 C40 C30 -12.2(12) .
C201 C41 C40 C39 -50(2) .
C30 C41 C40 C39 31(2) .
C36 C41 C40 C39 18.4(14) .
C39 C201 C40 C41 -79(3) .
C36 C201 C40 C41 -65(3) .
C39 C201 C40 C36 -13.8(13) .
C41 C201 C40 C36 65(3) .
C39 C201 C40 C30 -26(2) .
C41 C201 C40 C30 52(2) .
C36 C201 C40 C30 -12.6(9) .
C41 C201 C40 C39 79(3) .
C36 C201 C40 C39 13.8(13) .
C204 C36 C40 C41 -21(3) .
C30 C36 C40 C41 -11.9(12) .
C203 C36 C40 C41 167.2(10) .
C101 C36 C40 C41 -16.3(16) .
C103 C36 C40 C41 164.4(11) .
C39 C36 C40 C41 162.7(14) .
C201 C36 C40 C41 153(2) .
C204 C36 C40 C201 -173.9(17) .
C30 C36 C40 C201 -164.6(12) .
C203 C36 C40 C201 14.5(16) .
C101 C36 C40 C201 -169.0(9) .
C103 C36 C40 C201 11.6(13) .
C41 C36 C40 C201 -153(2) .
C39 C36 C40 C201 10.0(9) .
C204 C36 C40 C30 -9(2) .
C203 C36 C40 C30 179.1(9) .
C101 C36 C40 C30 -4.4(5) .
C103 C36 C40 C30 176.3(6) .
C41 C36 C40 C30 11.9(12) .
C39 C36 C40 C30 174.6(5) .
C201 C36 C40 C30 164.6(12) .
C204 C36 C40 C39 176(2) .
C30 C36 C40 C39 -174.6(5) .
C203 C36 C40 C39 4.5(7) .
C101 C36 C40 C39 -179.0(5) .
C103 C36 C40 C39 1.6(5) .
C41 C36 C40 C39 -162.7(14) .
C201 C36 C40 C39 -10.0(9) .
C101 C30 C40 C41 172.1(13) .
C36 C30 C40 C41 161.2(19) .
C204 C30 C40 C41 163.7(14) .
C101 C30 C40 C201 31(3) .
C36 C30 C40 C201 19.9(15) .
C204 C30 C40 C201 22.4(18) .
C41 C30 C40 C201 -141(3) .
C101 C30 C40 C36 10.9(13) .
C204 C30 C40 C36 2.5(6) .
C41 C30 C40 C36 -161.2(18) .
C101 C30 C40 C39 15.3(16) .
C36 C30 C40 C39 4.4(4) .
C204 C30 C40 C39 6.9(6) .
C41 C30 C40 C39 -157(2) .
C37 C38 C32 C204 9.4(13) .
C33 C38 C32 C204 -31(3) .
C37 C38 C32 C101 14.3(19) .
C33 C38 C32 C101 -26(3) .
C204 C38 C32 C101 4.9(6) .
C101 C204 C32 C38 171.6(11) .
C33 C204 C32 C38 156(3) .
C203 C204 C32 C38 -10.3(11) .
C30 C204 C32 C38 170.4(6) .
C103 C204 C32 C38 -8.7(13) .
C37 C204 C32 C38 -5.4(8) .
C33 C204 C32 C101 -16(2) .
C203 C204 C32 C101 178.1(6) .
C30 C204 C32 C101 -1.3(7) .
C103 C204 C32 C101 179.7(9) .
C38 C204 C32 C101 -171.6(11) .
C37 C204 C32 C101 -177.1(6) .
C204 C101 C32 C38 -9.3(12) .
C33 C101 C32 C38 142(5) .
C36 C101 C32 C38 -11.8(16) .
C33 C101 C32 C204 152(4) .
C36 C101 C32 C204 -2.4(6) .
